data_7036790
loop_
_publ_author_name
'Chan, Chung Ying'
'Barnard, Peter J.'

_publ_section_title
;
 Rhenium complexes of bidentate, bis-bidentate and tridentate
 N-heterocyclic carbene ligands.
;
_journal_issue 44
_journal_name_full 'Dalton transactions (Cambridge, England : 2003)'
_journal_page_first 19126
_journal_page_last 19140
_journal_paper_doi 10.1039/c5dt03295d
_journal_volume 44
_journal_year 2015
_chemical_formula_moiety '2.73(Cl), C14 H24 N5 O2, 0.27(Br)'
_chemical_formula_sum 'C14 H24 Br0.27 Cl2.73 N5 O2'
_chemical_formula_weight 412.85
_chemical_name_systematic
;
 ?
;
_space_group_crystal_system monoclinic
_space_group_IT_number 14
_space_group_name_Hall '-P 2ybc'
_space_group_name_H-M_alt 'P 1 21/c 1'
_symmetry_space_group_name_Hall '-P 2ybc'
_symmetry_space_group_name_H-M 'P 1 21/c 1'
_atom_sites_solution_hydrogens geom
_atom_sites_solution_primary direct
_audit_creation_date 2015-07-07
_audit_creation_method
;
Olex2 1.2
(compiled 2015.01.26 svn.r3150 for OlexSys, GUI svn.r4998)
;
_audit_update_record
;
2015-08-20 deposited with the CCDC.
2015-10-07 downloaded from the CCDC.
;
_cell_angle_alpha 90
_cell_angle_beta 106.809(5)
_cell_angle_gamma 90
_cell_formula_units_Z 4
_cell_length_a 10.5678(5)
_cell_length_b 18.0774(9)
_cell_length_c 10.1355(5)
_cell_measurement_temperature 173.00
_cell_volume 1853.54(16)
_computing_molecular_graphics 'Olex2 (Dolomanov et al., 2009)'
_computing_publication_material 'Olex2 (Dolomanov et al., 2009)'
_computing_structure_refinement 'ShelXL (Sheldrick, 2008)'
_computing_structure_solution 'ShelXS (Sheldrick, 2008)'
_diffrn_ambient_temperature 173.00
_diffrn_measured_fraction_theta_full 0.998
_diffrn_measured_fraction_theta_max 0.999
_diffrn_measurement_device_type 'Xcalibur, Atlas, Gemini'
_diffrn_radiation_type MoK\a
_diffrn_radiation_wavelength 0.71073
_diffrn_reflns_av_R_equivalents 0.0222
_diffrn_reflns_av_unetI/netI 0.0289
_diffrn_reflns_laue_measured_fraction_full 0.998
_diffrn_reflns_laue_measured_fraction_max 0.999
_diffrn_reflns_limit_h_max 13
_diffrn_reflns_limit_h_min -13
_diffrn_reflns_limit_k_max 15
_diffrn_reflns_limit_k_min -22
_diffrn_reflns_limit_l_max 12
_diffrn_reflns_limit_l_min -9
_diffrn_reflns_number 9524
_diffrn_reflns_point_group_measured_fraction_full 0.998
_diffrn_reflns_point_group_measured_fraction_max 0.999
_diffrn_reflns_theta_full 25.242
_diffrn_reflns_theta_max 26.372
_diffrn_reflns_theta_min 3.022
_exptl_absorpt_coefficient_mu 1.060
_exptl_absorpt_correction_T_max 1.00000
_exptl_absorpt_correction_T_min 0.93900
_exptl_absorpt_correction_type multi-scan
_exptl_absorpt_process_details
;
CrysAlisPro, Agilent Technologies,
Version 1.171.35.19 (release 27-10-2011 CrysAlis171 .NET)
(compiled Oct 27 2011,15:02:11)
Empirical absorption correction using spherical harmonics,
 implemented in SCALE3 ABSPACK scaling algorithm.
;
_exptl_crystal_colour 'clear colourless'
_exptl_crystal_colour_lustre clear
_exptl_crystal_colour_primary colourless
_exptl_crystal_density_diffrn 1.479
_exptl_crystal_description prism
_exptl_crystal_F_000 860
_exptl_crystal_size_max 0.08
_exptl_crystal_size_mid 0.04
_exptl_crystal_size_min 0.04
_refine_diff_density_max 0.294
_refine_diff_density_min -0.278
_refine_diff_density_rms 0.051
_refine_ls_extinction_method none
_refine_ls_goodness_of_fit_ref 1.084
_refine_ls_hydrogen_treatment constr
_refine_ls_matrix_type full
_refine_ls_number_parameters 224
_refine_ls_number_reflns 3783
_refine_ls_number_restraints 0
_refine_ls_restrained_S_all 1.084
_refine_ls_R_factor_all 0.0365
_refine_ls_R_factor_gt 0.0289
_refine_ls_shift/su_max 0.001
_refine_ls_shift/su_mean 0.000
_refine_ls_structure_factor_coef Fsqd
_refine_ls_weighting_details
;
 w=1/[\s^2^(Fo^2^)+(0.0375P)^2^+0.4752P]
 where P=(Fo^2^+2Fc^2^)/3
;
_refine_ls_weighting_scheme calc
_refine_ls_wR_factor_gt 0.0739
_refine_ls_wR_factor_ref 0.0779
_reflns_Friedel_coverage 0.000
_reflns_number_gt 3293
_reflns_number_total 3783
_reflns_threshold_expression 'I > 2\s(I)'
_cod_data_source_file c5dt03295d2.cif
_cod_data_source_block 12Cl3
_cod_depositor_comments 'Adding full bibliography for 7036787--7036794.cif.'
_cod_database_code 7036790
_shelxl_version_number 2013-2
_shelx_space_group_comment
;
The symmetry employed for this shelxl refinement is uniquely defined
by the following loop, which should always be used as a source of
symmetry information in preference to the above space-group names.
They are only intended as comments.
;
_olex2_refinement_description
;
1. Fixed Uiso
 At 1.2 times of:
  All C(H) groups, All C(H,H) groups, All N(H) groups
 At 1.5 times of:
  All C(H,H,H) groups, All O(H) groups
2. Uiso/Uaniso restraints and constraints
Uanis(Cl1) = Uanis(Br1)
3. Others
 Sof(Br1)=1-FVAR(1)
 Sof(Cl1)=FVAR(1)
4.a Ternary CH refined with riding coordinates:
 N5(H5)
4.b Secondary CH2 refined with riding coordinates:
 C11(H11A,H11B), C12(H12A,H12B), C13(H13A,H13B), C10(H10A,H10B), C9(H9A,H9B)
4.c Aromatic/amide H refined with riding coordinates:
 C7(H7), C5(H5A), C1(H1A), C3(H3), C6(H6), C2(H2)
4.d Idealised Me refined as rotating group:
 C8(H8A,H8B,H8C), C4(H4A,H4B,H4C)
4.e Idealised tetrahedral OH refined as rotating group:
 O1(H1)
;
_olex2_computing_structure_refinement_long 'ShelXL (Sheldrick, 2008)'
_olex2_computing_structure_solution_long 'ShelXS (Sheldrick, 2008)'
_olex2_date_sample_data_collection 2013-03-19
_olex2_submission_special_instructions 'No special instructions were received'

loop_
_space_group_symop_operation_xyz
'x, y, z'
'-x, y+1/2, -z+1/2'
'-x, -y, -z'
'x, -y-1/2, z-1/2'

loop_
_atom_site_label
_atom_site_type_symbol
_atom_site_fract_x
_atom_site_fract_y
_atom_site_fract_z
_atom_site_U_iso_or_equiv
_atom_site_adp_type
_atom_site_occupancy
_atom_site_site_symmetry_order
_atom_site_calc_flag
_atom_site_refinement_flags_posn
_atom_site_refinement_flags_occupancy
_atom_site_disorder_assembly
_atom_site_disorder_group
Cl1 Cl 0.3121(11) 0.1169(6) 0.4948(11) 0.0236(6) Uani 0.7285(19) 1 d . P A 1
Cl2 Cl 0.75813(4) 0.23874(2) 0.18724(4) 0.02718(13) Uani 1 1 d . . . .
N5 N 0.75194(13) 0.38924(8) 1.06296(14) 0.0187(3) Uani 1 1 d . . . .
H5 H 0.7829 0.3444 1.1211 0.022 Uiso 1 1 calc R . . .
N3 N 1.00547(13) 0.31049(8) 1.06201(14) 0.0213(3) Uani 1 1 d . . . .
N1 N 0.51463(14) 0.39154(8) 0.70521(14) 0.0231(3) Uani 1 1 d . . . .
C11 C 0.95305(17) 0.37543(10) 0.97673(18) 0.0245(4) Uani 1 1 d . . . .
H11A H 0.8962 0.3587 0.8859 0.029 Uiso 1 1 calc R . . .
H11B H 1.0275 0.4039 0.9612 0.029 Uiso 1 1 calc R . . .
O1 O 0.69940(13) 0.48316(8) 1.35907(13) 0.0330(3) Uani 1 1 d . . . .
H1 H 0.7446 0.4868 1.4419 0.049 Uiso 1 1 calc GR . . .
N4 N 1.05309(14) 0.19752(8) 1.12459(15) 0.0233(3) Uani 1 1 d . . . .
C12 C 0.87322(16) 0.42550(10) 1.04296(18) 0.0227(4) Uani 1 1 d . . . .
H12A H 0.9305 0.4421 1.1337 0.027 Uiso 1 1 calc R . . .
H12B H 0.8460 0.4700 0.9846 0.027 Uiso 1 1 calc R . . .
O2 O 0.86244(14) 0.40750(8) 1.34198(13) 0.0389(4) Uani 1 1 d . . . .
C7 C 1.11623(17) 0.24171(11) 1.23421(19) 0.0266(4) Uani 1 1 d . . . .
H7 H 1.1701 0.2253 1.3214 0.032 Uiso 1 1 calc R . . .
C13 C 0.68569(17) 0.43792(10) 1.14182(17) 0.0225(4) Uani 1 1 d . . . .
H13A H 0.5951 0.4194 1.1313 0.027 Uiso 1 1 calc R . . .
H13B H 0.6785 0.4887 1.1036 0.027 Uiso 1 1 calc R . . .
N2 N 0.46172(15) 0.35169(9) 0.49696(15) 0.0298(4) Uani 1 1 d . . . .
C10 C 0.65444(17) 0.36283(10) 0.93220(17) 0.0212(4) Uani 1 1 d . . . .
H10A H 0.5839 0.3344 0.9558 0.025 Uiso 1 1 calc R . . .
H10B H 0.7000 0.3290 0.8841 0.025 Uiso 1 1 calc R . . .
C9 C 0.59134(18) 0.42552(10) 0.83474(17) 0.0257(4) Uani 1 1 d . . . .
H9A H 0.5330 0.4553 0.8748 0.031 Uiso 1 1 calc R . . .
H9B H 0.6604 0.4583 0.8186 0.031 Uiso 1 1 calc R . . .
C8 C 1.0541(2) 0.11642(10) 1.1278(2) 0.0331(5) Uani 1 1 d . . . .
H8A H 1.1248 0.0993 1.2078 0.050 Uiso 1 1 calc GR . . .
H8B H 1.0696 0.0974 1.0432 0.050 Uiso 1 1 calc GR . . .
H8C H 0.9688 0.0984 1.1345 0.050 Uiso 1 1 calc GR . . .
C5 C 0.98575(17) 0.24019(10) 1.02225(18) 0.0231(4) Uani 1 1 d . . . .
H5A H 0.9323 0.2235 0.9351 0.028 Uiso 1 1 calc R . . .
C14 C 0.76132(18) 0.44009(10) 1.29251(18) 0.0248(4) Uani 1 1 d . . . .
C1 C 0.54635(18) 0.39344(10) 0.58847(18) 0.0266(4) Uani 1 1 d . . . .
H1A H 0.6179 0.4203 0.5728 0.032 Uiso 1 1 calc R . . .
C3 C 0.3747(2) 0.32129(12) 0.5586(2) 0.0371(5) Uani 1 1 d . . . .
H3 H 0.3043 0.2884 0.5171 0.044 Uiso 1 1 calc R . . .
C6 C 1.08778(17) 0.31262(11) 1.19542(18) 0.0268(4) Uani 1 1 d . . . .
H6 H 1.1183 0.3555 1.2493 0.032 Uiso 1 1 calc R . . .
C4 C 0.4627(2) 0.34047(15) 0.3542(2) 0.0479(6) Uani 1 1 d . . . .
H4A H 0.4339 0.3859 0.3014 0.072 Uiso 1 1 calc GR . . .
H4B H 0.4025 0.3000 0.3131 0.072 Uiso 1 1 calc GR . . .
H4C H 0.5525 0.3280 0.3524 0.072 Uiso 1 1 calc GR . . .
C2 C 0.40726(19) 0.34667(12) 0.6886(2) 0.0335(5) Uani 1 1 d . . . .
H2 H 0.3638 0.3355 0.7562 0.040 Uiso 1 1 calc R . . .
Cl3 Cl 0.19004(4) 0.01341(3) 0.83923(4) 0.02832(13) Uani 1 1 d . . . .
Br1 Br 0.3207(12) 0.1224(7) 0.4988(12) 0.0236(6) Uani 0.2715(19) 1 d . P A 2

loop_
_atom_site_aniso_label
_atom_site_aniso_U_11
_atom_site_aniso_U_22
_atom_site_aniso_U_33
_atom_site_aniso_U_23
_atom_site_aniso_U_13
_atom_site_aniso_U_12
Cl1 0.0247(11) 0.0242(13) 0.0207(5) -0.0011(6) 0.0046(6) 0.0000(8)
Cl2 0.0267(2) 0.0264(2) 0.0264(2) 0.01029(17) 0.00452(18) -0.00443(18)
N5 0.0185(7) 0.0178(7) 0.0180(7) -0.0002(5) 0.0023(6) 0.0016(6)
N3 0.0177(7) 0.0239(8) 0.0223(7) -0.0022(6) 0.0055(6) -0.0001(6)
N1 0.0245(8) 0.0235(8) 0.0192(7) -0.0003(6) 0.0029(6) 0.0014(6)
C11 0.0238(9) 0.0253(9) 0.0248(9) 0.0030(7) 0.0075(7) -0.0002(8)
O1 0.0364(7) 0.0387(8) 0.0239(7) -0.0073(6) 0.0089(6) 0.0041(6)
N4 0.0219(7) 0.0238(8) 0.0228(7) -0.0020(6) 0.0044(6) 0.0012(6)
C12 0.0203(8) 0.0208(9) 0.0252(9) -0.0001(7) 0.0037(7) -0.0029(7)
O2 0.0392(8) 0.0456(9) 0.0246(7) -0.0047(6) -0.0022(6) 0.0132(7)
C7 0.0203(8) 0.0329(10) 0.0231(9) -0.0061(8) 0.0005(7) 0.0000(8)
C13 0.0231(8) 0.0234(9) 0.0211(8) -0.0018(7) 0.0064(7) 0.0038(7)
N2 0.0302(8) 0.0362(9) 0.0199(7) -0.0026(7) 0.0026(6) -0.0035(7)
C10 0.0215(8) 0.0213(9) 0.0187(8) -0.0024(7) 0.0025(7) -0.0020(7)
C9 0.0291(9) 0.0245(9) 0.0204(8) -0.0019(7) 0.0022(7) 0.0000(8)
C8 0.0374(11) 0.0237(10) 0.0314(10) -0.0009(8) -0.0007(9) 0.0002(8)
C5 0.0204(8) 0.0268(9) 0.0216(8) -0.0039(7) 0.0054(7) -0.0009(7)
C14 0.0285(9) 0.0217(9) 0.0240(9) -0.0021(7) 0.0076(8) -0.0037(8)
C1 0.0263(9) 0.0307(10) 0.0208(9) 0.0004(7) 0.0037(7) -0.0027(8)
C3 0.0319(10) 0.0477(13) 0.0288(10) -0.0029(9) 0.0043(8) -0.0138(10)
C6 0.0224(9) 0.0284(10) 0.0256(9) -0.0052(8) 0.0004(7) -0.0014(8)
C4 0.0525(14) 0.0674(16) 0.0234(10) -0.0124(10) 0.0104(10) -0.0164(13)
C2 0.0277(10) 0.0444(12) 0.0278(10) -0.0002(9) 0.0071(8) -0.0097(9)
Cl3 0.0336(2) 0.0264(2) 0.0265(2) 0.01056(18) 0.01118(19) 0.00780(19)
Br1 0.0247(11) 0.0242(13) 0.0207(5) -0.0011(6) 0.0046(6) 0.0000(8)

loop_
_atom_type_symbol
_atom_type_description
_atom_type_scat_dispersion_real
_atom_type_scat_dispersion_imag
_atom_type_scat_source
C C 0.0033 0.0016 'International Tables Vol C Tables 4.2.6.8 and 6.1.1.4'
H H 0.0000 0.0000 'International Tables Vol C Tables 4.2.6.8 and 6.1.1.4'
Br Br -0.2901 2.4595 'International Tables Vol C Tables 4.2.6.8 and 6.1.1.4'
Cl Cl 0.1484 0.1585 'International Tables Vol C Tables 4.2.6.8 and 6.1.1.4'
N N 0.0061 0.0033 'International Tables Vol C Tables 4.2.6.8 and 6.1.1.4'
O O 0.0106 0.0060 'International Tables Vol C Tables 4.2.6.8 and 6.1.1.4'

loop_
_geom_angle_atom_site_label_1
_geom_angle_atom_site_label_2
_geom_angle_atom_site_label_3
_geom_angle
C13 N5 C12 111.41(13)
C13 N5 C10 110.59(13)
C10 N5 C12 114.42(13)
C5 N3 C11 125.86(14)
C5 N3 C6 108.79(15)
C6 N3 C11 125.31(15)
C1 N1 C9 125.07(15)
C1 N1 C2 108.80(15)
C2 N1 C9 125.81(16)
N3 C11 C12 112.30(15)
C7 N4 C8 124.37(15)
C5 N4 C7 108.67(15)
C5 N4 C8 126.81(15)
N5 C12 C11 113.79(14)
C6 C7 N4 107.55(15)
N5 C13 C14 111.41(14)
C1 N2 C3 108.47(16)
C1 N2 C4 125.11(17)
C3 N2 C4 126.42(17)
N5 C10 C9 113.28(14)
N1 C9 C10 107.11(14)
N4 C5 N3 108.52(15)
O1 C14 C13 109.72(15)
O2 C14 O1 126.21(17)
O2 C14 C13 124.07(17)
N1 C1 N2 108.54(16)
C2 C3 N2 107.18(17)
C7 C6 N3 106.45(16)
C3 C2 N1 106.99(18)

loop_
_geom_bond_atom_site_label_1
_geom_bond_atom_site_label_2
_geom_bond_distance
N5 C12 1.504(2)
N5 C13 1.492(2)
N5 C10 1.502(2)
N3 C11 1.468(2)
N3 C5 1.331(2)
N3 C6 1.381(2)
N1 C9 1.464(2)
N1 C1 1.320(2)
N1 C2 1.365(2)
C11 C12 1.520(3)
O1 C14 1.321(2)
N4 C7 1.374(2)
N4 C8 1.466(2)
N4 C5 1.323(2)
O2 C14 1.196(2)
C7 C6 1.349(3)
C13 C14 1.506(2)
N2 C1 1.323(2)
N2 C3 1.367(3)
N2 C4 1.464(2)
C10 C9 1.524(2)
C3 C2 1.343(3)
